data_2233639
loop_
_publ_author_name
'Maheswari, Palanisami Uma'
'Teat, Simon J.'
'Roubeau, Olivier'
'Reedijk, Jan'

_publ_section_title
;
 Bis{\m-2-[(4,6-bis{(2-hydroxy-5-methylphenyl)[(pyridin-2-yl)methyl]amino}-1,3,5-triazin-2-yl)[(pyridin-2-yl-\k<i>N</i>)methyl]amino-\k<i>N</i>]-4-methylphenolato-1:2\k^2^<i>O</i>:<i>O</i>}bis[(nitrato-\k^2^<i>O</i>,<i>O</i>')zinc]--acetonitrile--water
 (2/4/1)
;
_journal_coeditor_code TK5033
_journal_issue 2
_journal_name_full 'Acta Crystallographica Section E'
_journal_page_first m194
_journal_page_last m195
_journal_paper_doi 10.1107/S1600536811053451
_journal_volume 68
_journal_year 2012
_chemical_formula_iupac '[Zn2 (C42 H38 N9 O3)2 (N O3)2], 2C2 H3 N, 0.5H2 O'
_chemical_formula_moiety 'C84 H76 N20 O12 Zn2, 2(C2 H3 N), 0.5(H2 O)'
_chemical_formula_sum 'C88 H83 N22 O12.5 Zn2'
_chemical_formula_weight 1779.53
_chemical_name_systematic
;
Bis{\m-2-[(4,6-bis{(2-hydroxy-5-methylphenyl)[(pyridin-2-yl)methyl]amino}-
1,3,5-triazin-2-yl)[(pyridin-2-yl-\k<i>N</i>)methyl]amino-\k<i>N</i>]-4-
methylphenolato-1:2\k^2^<i>O</i>}bis[(nitrato-\
\k^2^<i>O</i>,<i>O</i>')zinc]--acetonitrile--water (2/4/1)
;
_space_group_IT_number 15
_symmetry_cell_setting monoclinic
_symmetry_space_group_name_Hall '-C 2yc'
_symmetry_space_group_name_H-M 'C 1 2/c 1'
_atom_sites_solution_hydrogens geom
_atom_sites_solution_primary direct
_atom_sites_solution_secondary difmap
_audit_creation_method SHELXL-97
_cell_angle_alpha 90.00
_cell_angle_beta 100.253(2)
_cell_angle_gamma 90.00
_cell_formula_units_Z 4
_cell_length_a 31.154(3)
_cell_length_b 15.3768(13)
_cell_length_c 18.0060(16)
_cell_measurement_reflns_used 7351
_cell_measurement_temperature 150(2)
_cell_measurement_theta_max 29.41
_cell_measurement_theta_min 2.75
_cell_volume 8488.0(13)
_computing_cell_refinement 'SAINT (Bruker, 2007)'
_computing_data_collection 'APEX2 (Bruker, 2009)'
_computing_data_reduction 'SAINT (Bruker, 2007)'
_computing_molecular_graphics 'SHELXTL (Sheldrick, 2008)'
_computing_publication_material 'SHELXTL (Sheldrick, 2008)'
_computing_structure_refinement 'SHELXTL (Sheldrick, 2008)'
_computing_structure_solution 'SHELXTL (Sheldrick, 2008)'
_diffrn_ambient_temperature 150(2)
_diffrn_measured_fraction_theta_full 0.986
_diffrn_measured_fraction_theta_max 0.986
_diffrn_measurement_device_type 'Bruker APEXII CCD'
_diffrn_measurement_method '\w rotation with narrow frames'
_diffrn_radiation_monochromator 'silicon 111'
_diffrn_radiation_source 'Daresbury SRS station 9.8'
_diffrn_radiation_type Synchrotron
_diffrn_radiation_wavelength 0.68940
_diffrn_reflns_av_R_equivalents 0.0390
_diffrn_reflns_av_sigmaI/netI 0.0360
_diffrn_reflns_limit_h_max 44
_diffrn_reflns_limit_h_min -43
_diffrn_reflns_limit_k_max 21
_diffrn_reflns_limit_k_min -21
_diffrn_reflns_limit_l_max 25
_diffrn_reflns_limit_l_min -25
_diffrn_reflns_number 47083
_diffrn_reflns_theta_full 29.51
_diffrn_reflns_theta_max 29.51
_diffrn_reflns_theta_min 2.57
_diffrn_standards_number 0
_exptl_absorpt_coefficient_mu 0.591
_exptl_absorpt_correction_T_max 0.93
_exptl_absorpt_correction_T_min 0.87
_exptl_absorpt_correction_type multi-scan
_exptl_absorpt_process_details '(SADABS; Sheldrick, 1996)'
_exptl_crystal_colour light-yellow
_exptl_crystal_density_diffrn 1.393
_exptl_crystal_density_method 'not measured'
_exptl_crystal_description parallelpiped
_exptl_crystal_F_000 3696
_exptl_crystal_size_max 0.16
_exptl_crystal_size_mid 0.04
_exptl_crystal_size_min 0.04
_refine_diff_density_max 0.558
_refine_diff_density_min -0.371
_refine_ls_extinction_method none
_refine_ls_goodness_of_fit_ref 1.057
_refine_ls_hydrogen_treatment constr
_refine_ls_matrix_type full
_refine_ls_number_parameters 570
_refine_ls_number_reflns 12791
_refine_ls_number_restraints 0
_refine_ls_restrained_S_all 1.057
_refine_ls_R_factor_all 0.0496
_refine_ls_R_factor_gt 0.0387
_refine_ls_shift/su_max 0.001
_refine_ls_shift/su_mean 0.000
_refine_ls_structure_factor_coef Fsqd
_refine_ls_weighting_details 'calc w=1/[\s^2^(Fo^2^)+(0.0554P)^2^+3.4344P] where P=(Fo^2^+2Fc^2^)/3'
_refine_ls_weighting_scheme calc
_refine_ls_wR_factor_gt 0.1023
_refine_ls_wR_factor_ref 0.1080
_reflns_number_gt 10387
_reflns_number_total 12791
_reflns_threshold_expression I>2\s(I)
_cod_data_source_file tk5033.cif
_cod_data_source_block I
_cod_depositor_comments
;
 Marking attached hydrogen atoms.

 Antanas Vaitkus,
 2017-11-30
;
_cod_original_sg_symbol_H-M 'C 2/c'
_cod_database_code 2233639
_cod_database_fobs_code 2233639

loop_
_symmetry_equiv_pos_as_xyz
'x, y, z'
'-x, y, -z+1/2'
'x+1/2, y+1/2, z'
'-x+1/2, y+1/2, -z+1/2'
'-x, -y, -z'
'x, -y, z-1/2'
'-x+1/2, -y+1/2, -z'
'x+1/2, -y+1/2, z-1/2'

loop_
_atom_site_type_symbol
_atom_site_label
_atom_site_fract_x
_atom_site_fract_y
_atom_site_fract_z
_atom_site_U_iso_or_equiv
_atom_site_adp_type
_atom_site_calc_flag
_atom_site_refinement_flags
_atom_site_occupancy
_atom_site_symmetry_multiplicity
_atom_site_attached_hydrogens
Zn Zn1 0.458384(5) 0.041228(10) 0.518223(9) 0.02346(5) Uani d . 1 1 0
C C1 0.44079(4) 0.23008(8) 0.54547(7) 0.0209(2) Uani d . 1 1 0
N N1 0.40078(4) 0.24336(8) 0.55736(7) 0.0243(2) Uani d . 1 1 0
C C2 0.37475(4) 0.28245(9) 0.49918(8) 0.0229(2) Uani d . 1 1 0
N N2 0.38661(4) 0.30793(8) 0.43508(7) 0.0246(2) Uani d . 1 1 0
C C3 0.42888(4) 0.29428(9) 0.43300(8) 0.0231(2) Uani d . 1 1 0
N N3 0.45848(4) 0.25762(8) 0.48758(6) 0.0231(2) Uani d . 1 1 0
N N4 0.46675(4) 0.17411(7) 0.59659(6) 0.0215(2) Uani d . 1 1 0
C C4 0.51379(4) 0.18675(9) 0.60775(7) 0.0222(2) Uani d . 1 1 0
C C5 0.53898(4) 0.13243(9) 0.57023(8) 0.0239(3) Uani d . 1 1 0
O O1 0.52016(3) 0.07228(7) 0.52085(6) 0.0254(2) Uani d . 1 1 0
C C6 0.58419(5) 0.14437(10) 0.58511(9) 0.0293(3) Uani d . 1 1 0
H H6A 0.6021 0.1098 0.5594 0.035 Uiso calc R 1 1 0
C C7 0.60321(5) 0.20596(10) 0.63692(9) 0.0331(3) Uani d . 1 1 0
H H7A 0.6341 0.2114 0.6472 0.040 Uiso calc R 1 1 0
C C8 0.57822(5) 0.25999(10) 0.67413(9) 0.0307(3) Uani d . 1 1 0
C C9 0.53309(5) 0.25013(9) 0.65745(8) 0.0261(3) Uani d . 1 1 0
H H9A 0.5152 0.2876 0.6806 0.031 Uiso calc R 1 1 0
C C10 0.59920(6) 0.32631(12) 0.73076(11) 0.0418(4) Uani d . 1 1 0
H H10A 0.6266 0.3029 0.7589 0.063 Uiso calc R 1 1 0
H H10B 0.5794 0.3398 0.7659 0.063 Uiso calc R 1 1 0
H H10C 0.6052 0.3794 0.7043 0.063 Uiso calc R 1 1 0
C C11 0.44937(5) 0.14906(9) 0.66421(8) 0.0244(3) Uani d . 1 1 0
H H11A 0.4195 0.1728 0.6600 0.029 Uiso calc R 1 1 0
H H11B 0.4676 0.1762 0.7088 0.029 Uiso calc R 1 1 0
C C12 0.44780(4) 0.05271(9) 0.67719(8) 0.0251(3) Uani d . 1 1 0
C C13 0.44166(5) 0.02155(11) 0.74728(9) 0.0336(3) Uani d . 1 1 0
H H13A 0.4400 0.0607 0.7875 0.040 Uiso calc R 1 1 0
C C14 0.43808(7) -0.06705(13) 0.75745(11) 0.0463(4) Uani d . 1 1 0
H H14A 0.4340 -0.0894 0.8049 0.056 Uiso calc R 1 1 0
C C15 0.44043(8) -0.12283(12) 0.69819(12) 0.0512(5) Uani d . 1 1 0
H H15A 0.4379 -0.1839 0.7040 0.061 Uiso calc R 1 1 0
C C16 0.44652(6) -0.08789(11) 0.63057(11) 0.0418(4) Uani d . 1 1 0
H H16A 0.4483 -0.1260 0.5897 0.050 Uiso calc R 1 1 0
N N5 0.45009(4) -0.00152(8) 0.62001(7) 0.0282(2) Uani d . 1 1 0
N N6 0.33232(4) 0.29589(8) 0.50585(7) 0.0258(2) Uani d . 1 1 0
O O2 0.29522(4) 0.41085(8) 0.60279(7) 0.0409(3) Uani d . 1 1 0
H H2 0.3006 0.4215 0.5596 0.061 Uiso calc R 1 1 0
C C17 0.31620(4) 0.26517(10) 0.57091(8) 0.0274(3) Uani d . 1 1 0
C C18 0.29838(5) 0.32432(11) 0.61599(9) 0.0311(3) Uani d . 1 1 0
C C19 0.28357(5) 0.29258(12) 0.67969(9) 0.0374(4) Uani d . 1 1 0
H H19A 0.2702 0.3313 0.7099 0.045 Uiso calc R 1 1 0
C C20 0.28802(5) 0.20607(13) 0.69934(9) 0.0391(4) Uani d . 1 1 0
H H20A 0.2785 0.1867 0.7438 0.047 Uiso calc R 1 1 0
C C21 0.30606(5) 0.14642(12) 0.65563(10) 0.0377(4) Uani d . 1 1 0
C C22 0.31922(5) 0.17715(11) 0.59040(9) 0.0322(3) Uani d . 1 1 0
H H22A 0.3305 0.1373 0.5584 0.039 Uiso calc R 1 1 0
C C23 0.31110(7) 0.05114(14) 0.67629(14) 0.0536(5) Uani d . 1 1 0
H H23A 0.3254 0.0455 0.7291 0.080 Uiso calc R 1 1 0
H H23B 0.3289 0.0225 0.6437 0.080 Uiso calc R 1 1 0
H H23C 0.2823 0.0237 0.6694 0.080 Uiso calc R 1 1 0
C C24 0.30153(4) 0.31816(10) 0.43693(8) 0.0281(3) Uani d . 1 1 0
H H24A 0.2715 0.3083 0.4459 0.034 Uiso calc R 1 1 0
H H24B 0.3064 0.2785 0.3960 0.034 Uiso calc R 1 1 0
C C25 0.30527(4) 0.41092(10) 0.41109(9) 0.0287(3) Uani d . 1 1 0
C C26 0.30984(5) 0.43047(11) 0.33770(9) 0.0332(3) Uani d . 1 1 0
H H26A 0.3124 0.3852 0.3028 0.040 Uiso calc R 1 1 0
C C27 0.31063(6) 0.51666(12) 0.31593(11) 0.0389(4) Uani d . 1 1 0
H H27A 0.3136 0.5315 0.2659 0.047 Uiso calc R 1 1 0
C C28 0.30703(6) 0.58063(12) 0.36824(11) 0.0418(4) Uani d . 1 1 0
H H28A 0.3070 0.6403 0.3547 0.050 Uiso calc R 1 1 0
C C29 0.30344(6) 0.55613(11) 0.44057(11) 0.0419(4) Uani d . 1 1 0
H H29A 0.3016 0.6004 0.4767 0.050 Uiso calc R 1 1 0
N N7 0.30247(5) 0.47250(9) 0.46250(8) 0.0351(3) Uani d . 1 1 0
N N8 0.44353(4) 0.31853(8) 0.36930(7) 0.0279(2) Uani d . 1 1 0
C C30 0.41349(5) 0.33489(11) 0.30045(8) 0.0339(3) Uani d . 1 1 0
C C31 0.41664(7) 0.41154(14) 0.26101(11) 0.0478(5) Uani d . 1 1 0
O O3 0.44543(6) 0.47581(11) 0.28450(11) 0.0692(5) Uani d . 1 1 0
H H3 0.4637 0.4584 0.3215 0.104 Uiso calc R 1 1 0
C C32 0.38783(8) 0.42351(19) 0.19253(13) 0.0664(7) Uani d . 1 1 0
H H32A 0.3895 0.4752 0.1643 0.080 Uiso calc R 1 1 0
C C33 0.35731(8) 0.3616(2) 0.16589(12) 0.0682(7) Uani d . 1 1 0
H H33A 0.3383 0.3715 0.1193 0.082 Uiso calc R 1 1 0
C C34 0.35332(7) 0.28482(16) 0.20493(11) 0.0535(5) Uani d . 1 1 0
C C35 0.38230(6) 0.27290(13) 0.27274(10) 0.0404(4) Uani d . 1 1 0
H H35A 0.3807 0.2210 0.3007 0.048 Uiso calc R 1 1 0
C C36 0.31979(9) 0.2168(2) 0.17639(15) 0.0825(9) Uani d . 1 1 0
H H36A 0.3246 0.1954 0.1272 0.124 Uiso calc R 1 1 0
H H36B 0.2906 0.2422 0.1710 0.124 Uiso calc R 1 1 0
H H36C 0.3224 0.1683 0.2123 0.124 Uiso calc R 1 1 0
C C37 0.48971(5) 0.30312(10) 0.36586(9) 0.0306(3) Uani d . 1 1 0
H H37A 0.4940 0.3087 0.3129 0.037 Uiso calc R 1 1 0
H H37B 0.4975 0.2429 0.3826 0.037 Uiso calc R 1 1 0
C C38 0.51987(5) 0.36585(10) 0.41449(9) 0.0313(3) Uani d . 1 1 0
C C39 0.55425(5) 0.33806(12) 0.46840(10) 0.0383(4) Uani d . 1 1 0
H H39A 0.5595 0.2778 0.4771 0.046 Uiso calc R 1 1 0
C C40 0.58092(6) 0.39966(13) 0.50970(12) 0.0478(4) Uani d . 1 1 0
H H40A 0.6047 0.3822 0.5473 0.057 Uiso calc R 1 1 0
C C41 0.57254(7) 0.48598(14) 0.49561(14) 0.0532(5) Uani d . 1 1 0
H H41A 0.5906 0.5294 0.5227 0.064 Uiso calc R 1 1 0
C C42 0.53723(7) 0.50866(13) 0.44110(14) 0.0532(5) Uani d . 1 1 0
H H42A 0.5312 0.5686 0.4317 0.064 Uiso calc R 1 1 0
N N9 0.51116(5) 0.44982(9) 0.40105(9) 0.0405(3) Uani d . 1 1 0
N N10 0.38032(5) 0.07108(9) 0.43434(9) 0.0395(3) Uani d . 1 1 0
O O10 0.41860(4) 0.08881(8) 0.42993(7) 0.0374(3) Uani d . 1 1 0
O O11 0.35018(5) 0.09345(12) 0.38307(11) 0.0715(5) Uani d . 1 1 0
O O12 0.37223(5) 0.03042(9) 0.49054(9) 0.0512(3) Uani d . 1 1 0
N N1S 0.30136(12) 0.78257(19) 0.4472(2) 0.1195(12) Uani d . 1 1 0
C C1S 0.28966(9) 0.85082(18) 0.43433(18) 0.0727(8) Uani d . 1 1 0
C C2S 0.27491(11) 0.9365(2) 0.4163(3) 0.1041(12) Uani d . 1 1 0
H H2S1 0.2950 0.9657 0.3883 0.156 Uiso calc R 1 1 0
H H2S2 0.2737 0.9687 0.4629 0.156 Uiso calc R 1 1 0
H H2S3 0.2457 0.9345 0.3851 0.156 Uiso calc R 1 1 0
O O1W 0.5000 0.5976(3) 0.2500 0.0740(15) Uani d SP 0.50 2 2

loop_
_atom_site_aniso_label
_atom_site_aniso_U_11
_atom_site_aniso_U_22
_atom_site_aniso_U_33
_atom_site_aniso_U_12
_atom_site_aniso_U_13
_atom_site_aniso_U_23
Zn1 0.02159(8) 0.02630(9) 0.02305(9) 0.00057(6) 0.00550(6) -0.00004(6)
C1 0.0212(6) 0.0200(5) 0.0206(6) 0.0003(4) 0.0016(4) -0.0014(4)
N1 0.0206(5) 0.0284(6) 0.0237(6) 0.0014(4) 0.0032(4) 0.0023(4)
C2 0.0206(6) 0.0217(6) 0.0260(6) 0.0006(5) 0.0027(5) -0.0007(5)
N2 0.0234(5) 0.0263(6) 0.0237(6) 0.0022(4) 0.0029(4) 0.0017(4)
C3 0.0242(6) 0.0226(6) 0.0224(6) 0.0005(5) 0.0040(5) -0.0002(5)
N3 0.0220(5) 0.0248(5) 0.0226(5) 0.0012(4) 0.0041(4) 0.0013(4)
N4 0.0187(5) 0.0258(5) 0.0199(5) 0.0009(4) 0.0033(4) 0.0022(4)
C4 0.0199(6) 0.0248(6) 0.0209(6) -0.0010(5) 0.0011(4) 0.0020(5)
C5 0.0221(6) 0.0242(6) 0.0248(6) -0.0013(5) 0.0028(5) 0.0031(5)
O1 0.0223(4) 0.0265(5) 0.0281(5) -0.0018(4) 0.0062(4) -0.0038(4)
C6 0.0221(6) 0.0295(7) 0.0365(8) 0.0004(5) 0.0057(5) 0.0034(6)
C7 0.0215(6) 0.0353(8) 0.0403(8) -0.0053(6) -0.0007(6) 0.0060(6)
C8 0.0301(7) 0.0297(7) 0.0295(7) -0.0071(6) -0.0024(6) 0.0034(6)
C9 0.0275(7) 0.0249(6) 0.0244(7) -0.0010(5) 0.0010(5) 0.0015(5)
C10 0.0387(9) 0.0403(9) 0.0417(9) -0.0125(7) -0.0060(7) -0.0029(7)
C11 0.0255(6) 0.0287(7) 0.0192(6) 0.0006(5) 0.0048(5) 0.0007(5)
C12 0.0216(6) 0.0301(7) 0.0241(6) -0.0010(5) 0.0050(5) 0.0005(5)
C13 0.0370(8) 0.0387(8) 0.0274(7) -0.0039(6) 0.0115(6) 0.0012(6)
C14 0.0649(12) 0.0420(9) 0.0384(9) -0.0031(9) 0.0265(9) 0.0099(8)
C15 0.0794(14) 0.0304(8) 0.0531(12) -0.0030(9) 0.0369(11) 0.0074(8)
C16 0.0603(11) 0.0284(8) 0.0436(10) -0.0030(7) 0.0278(8) -0.0004(7)
N5 0.0314(6) 0.0267(6) 0.0286(6) -0.0011(5) 0.0113(5) 0.0007(5)
N6 0.0188(5) 0.0311(6) 0.0271(6) 0.0016(4) 0.0028(4) 0.0047(5)
O2 0.0510(7) 0.0345(6) 0.0394(7) -0.0020(5) 0.0145(6) -0.0057(5)
C17 0.0184(6) 0.0332(7) 0.0298(7) -0.0013(5) 0.0020(5) 0.0036(6)
C18 0.0264(7) 0.0370(8) 0.0287(7) -0.0048(6) 0.0016(5) -0.0025(6)
C19 0.0325(8) 0.0511(10) 0.0287(8) -0.0092(7) 0.0060(6) -0.0064(7)
C20 0.0289(8) 0.0590(11) 0.0284(8) -0.0105(7) 0.0023(6) 0.0072(7)
C21 0.0231(7) 0.0458(9) 0.0426(9) -0.0026(6) 0.0017(6) 0.0149(7)
C22 0.0215(6) 0.0357(8) 0.0392(8) 0.0019(6) 0.0051(6) 0.0080(6)
C23 0.0389(10) 0.0548(12) 0.0685(14) 0.0053(8) 0.0135(9) 0.0319(10)
C24 0.0201(6) 0.0310(7) 0.0312(7) 0.0004(5) -0.0007(5) 0.0043(6)
C25 0.0202(6) 0.0304(7) 0.0334(8) 0.0026(5) -0.0006(5) 0.0037(6)
C26 0.0284(7) 0.0350(8) 0.0361(8) 0.0038(6) 0.0055(6) 0.0051(6)
C27 0.0350(8) 0.0411(9) 0.0406(9) 0.0018(7) 0.0070(7) 0.0119(7)
C28 0.0421(9) 0.0321(8) 0.0485(10) -0.0019(7) 0.0006(8) 0.0092(7)
C29 0.0464(10) 0.0316(8) 0.0451(10) -0.0003(7) 0.0014(8) 0.0000(7)
N7 0.0368(7) 0.0328(7) 0.0340(7) 0.0005(5) 0.0021(6) 0.0036(5)
N8 0.0279(6) 0.0340(6) 0.0224(6) 0.0060(5) 0.0065(4) 0.0046(5)
C30 0.0343(8) 0.0455(9) 0.0224(7) 0.0131(7) 0.0067(6) 0.0043(6)
C31 0.0452(10) 0.0592(12) 0.0395(10) 0.0119(9) 0.0089(8) 0.0206(9)
O3 0.0639(10) 0.0611(10) 0.0773(12) 0.0008(8) -0.0022(9) 0.0417(9)
C32 0.0593(14) 0.0960(19) 0.0440(12) 0.0224(13) 0.0092(10) 0.0364(12)
C33 0.0544(13) 0.120(2) 0.0269(9) 0.0290(14) -0.0009(8) 0.0068(11)
C34 0.0477(11) 0.0789(15) 0.0306(9) 0.0197(10) -0.0023(8) -0.0115(9)
C35 0.0397(9) 0.0509(10) 0.0287(8) 0.0133(7) 0.0014(6) -0.0050(7)
C36 0.0671(16) 0.108(2) 0.0594(15) 0.0119(15) -0.0233(12) -0.0309(15)
C37 0.0304(7) 0.0370(8) 0.0266(7) 0.0062(6) 0.0109(6) 0.0033(6)
C38 0.0315(7) 0.0340(7) 0.0318(8) -0.0005(6) 0.0145(6) 0.0041(6)
C39 0.0335(8) 0.0372(8) 0.0441(9) -0.0057(6) 0.0065(7) 0.0077(7)
C40 0.0394(9) 0.0517(11) 0.0507(11) -0.0141(8) 0.0034(8) 0.0045(9)
C41 0.0501(11) 0.0463(10) 0.0660(14) -0.0170(9) 0.0178(10) -0.0099(10)
C42 0.0546(12) 0.0328(9) 0.0757(15) -0.0051(8) 0.0209(11) -0.0002(9)
N9 0.0421(8) 0.0330(7) 0.0493(9) 0.0022(6) 0.0158(7) 0.0056(6)
N10 0.0492(9) 0.0289(7) 0.0376(8) 0.0086(6) -0.0001(6) 0.0016(6)
O10 0.0399(6) 0.0382(6) 0.0310(6) 0.0015(5) -0.0020(5) -0.0014(5)
O11 0.0415(8) 0.0744(11) 0.0861(12) -0.0037(7) -0.0226(8) 0.0281(9)
O12 0.0466(8) 0.0519(8) 0.0579(9) 0.0067(6) 0.0169(7) 0.0065(7)
N1S 0.137(3) 0.0659(17) 0.172(3) 0.0061(17) 0.072(2) -0.0190(19)
C1S 0.0600(14) 0.0625(16) 0.105(2) -0.0031(12) 0.0395(15) -0.0205(15)
C2S 0.0685(19) 0.0724(19) 0.175(4) 0.0003(15) 0.031(2) -0.005(2)
O1W 0.096(4) 0.046(2) 0.094(4) 0.000 0.052(3) 0.000

loop_
_atom_type_symbol
_atom_type_description
_atom_type_scat_dispersion_real
_atom_type_scat_dispersion_imag
_atom_type_scat_source
C C -0.0020 0.0015 'WCROMER Program in WinGX L.Kissel & R.H.Pratt Acta Cryst A46 170 1990'
H H 0.0000 0.0000 'WCROMER Program in WinGX L.Kissel & R.H.Pratt Acta Cryst A46 170 1990'
N N -0.0030 0.0031 'WCROMER Program in WinGX L.Kissel & R.H.Pratt Acta Cryst A46 170 1990'
O O -0.0041 0.0057 'WCROMER Program in WinGX L.Kissel & R.H.Pratt Acta Cryst A46 170 1990'
Zn Zn 0.2771 1.3632 'WCROMER Program in WinGX L.Kissel & R.H.Pratt Acta Cryst A46 170 1990'

loop_
_geom_angle_atom_site_label_1
_geom_angle_atom_site_label_2
_geom_angle_atom_site_label_3
_geom_angle_site_symmetry_1
_geom_angle_site_symmetry_3
_geom_angle
Zn1 Zn1 N4 5_656 . 117.24(3)
Zn1 Zn1 O1 5_656 . 41.08(3)
Zn1 Zn1 O1 5_656 5_656 39.55(3)
Zn1 Zn1 N5 5_656 . 108.17(4)
Zn1 Zn1 O10 5_656 . 114.54(4)
N4 Zn1 O1 . . 77.47(4)
N4 Zn1 O1 . 5_656 153.84(4)
N4 Zn1 N5 . . 76.52(4)
N4 Zn1 O10 . . 98.09(4)
O1 Zn1 O1 . 5_656 80.63(4)
O1 Zn1 N5 . . 109.92(5)
O1 Zn1 N5 5_656 . 97.94(5)
O1 Zn1 O10 . . 113.52(5)
O1 Zn1 O10 5_656 . 103.70(5)
N5 Zn1 O10 . . 133.83(5)
N1 C1 N3 . . 127.81(12)
N1 C1 N4 . . 116.05(12)
N3 C1 N4 . . 115.90(11)
C1 N1 C2 . . 113.50(12)
N1 C2 N2 . . 125.73(12)
N1 C2 N6 . . 117.24(12)
N2 C2 N6 . . 117.02(12)
C2 N2 C3 . . 113.80(12)
N2 C3 N3 . . 126.44(12)
N2 C3 N8 . . 117.36(12)
N3 C3 N8 . . 116.20(12)
C1 N3 C3 . . 112.29(11)
Zn1 N4 C1 . . 98.19(8)
Zn1 N4 C4 . . 100.98(8)
Zn1 N4 C11 . . 103.86(8)
C1 N4 C4 . . 117.14(11)
C1 N4 C11 . . 116.68(11)
C4 N4 C11 . . 115.52(10)
N4 C4 C5 . . 119.39(12)
N4 C4 C9 . . 119.55(12)
C5 C4 C9 . . 121.01(12)
C4 C5 O1 . . 120.94(12)
C4 C5 C6 . . 117.48(13)
O1 C5 C6 . . 121.56(13)
Zn1 O1 Zn1 . 5_656 99.37(4)
Zn1 O1 C5 . . 119.40(8)
Zn1 O1 C5 5_656 . 133.36(9)
C5 C6 H6A . . 119.5
C5 C6 C7 . . 120.94(14)
H6A C6 C7 . . 119.5
C6 C7 H7A . . 119.2
C6 C7 C8 . . 121.58(13)
H7A C7 C8 . . 119.2
C7 C8 C9 . . 117.50(14)
C7 C8 C10 . . 121.21(14)
C9 C8 C10 . . 121.29(15)
C4 C9 C8 . . 121.41(14)
C4 C9 H9A . . 119.3
C8 C9 H9A . . 119.3
C8 C10 H10A . . 109.5
C8 C10 H10B . . 109.5
C8 C10 H10C . . 109.5
H10A C10 H10B . . 109.5
H10A C10 H10C . . 109.5
H10B C10 H10C . . 109.5
N4 C11 H11A . . 108.6
N4 C11 H11B . . 108.6
N4 C11 C12 . . 114.49(11)
H11A C11 H11B . . 107.6
H11A C11 C12 . . 108.6
H11B C11 C12 . . 108.6
C11 C12 C13 . . 119.56(13)
C11 C12 N5 . . 119.20(12)
C13 C12 N5 . . 121.16(14)
C12 C13 H13A . . 120.5
C12 C13 C14 . . 119.08(15)
H13A C13 C14 . . 120.5
C13 C14 H14A . . 120.2
C13 C14 C15 . . 119.56(16)
H14A C14 C15 . . 120.2
C14 C15 H15A . . 120.8
C14 C15 C16 . . 118.44(17)
H15A C15 C16 . . 120.8
C15 C16 H16A . . 118.7
C15 C16 N5 . . 122.51(16)
H16A C16 N5 . . 118.7
Zn1 N5 C12 . . 122.17(10)
Zn1 N5 C16 . . 118.59(11)
C12 N5 C16 . . 119.25(13)
C2 N6 C17 . . 120.51(12)
C2 N6 C24 . . 117.30(12)
C17 N6 C24 . . 119.75(11)
H2 O2 C18 . . 109.5
N6 C17 C18 . . 119.53(13)
N6 C17 C22 . . 120.43(14)
C18 C17 C22 . . 120.03(14)
O2 C18 C17 . . 124.20(14)
O2 C18 C19 . . 117.62(15)
C17 C18 C19 . . 118.17(15)
C18 C19 H19A . . 119.5
C18 C19 C20 . . 121.01(16)
H19A C19 C20 . . 119.5
C19 C20 H20A . . 119.2
C19 C20 C21 . . 121.61(15)
H20A C20 C21 . . 119.2
C20 C21 C22 . . 117.54(16)
C20 C21 C23 . . 122.29(17)
C22 C21 C23 . . 120.17(18)
C17 C22 C21 . . 121.56(16)
C17 C22 H22A . . 119.2
C21 C22 H22A . . 119.2
C21 C23 H23A . . 109.5
C21 C23 H23B . . 109.5
C21 C23 H23C . . 109.5
H23A C23 H23B . . 109.5
H23A C23 H23C . . 109.5
H23B C23 H23C . . 109.5
N6 C24 H24A . . 108.8
N6 C24 H24B . . 108.8
N6 C24 C25 . . 113.95(12)
H24A C24 H24B . . 107.7
H24A C24 C25 . . 108.8
H24B C24 C25 . . 108.8
C24 C25 C26 . . 121.63(14)
C24 C25 N7 . . 115.90(14)
C26 C25 N7 . . 122.43(14)
C25 C26 H26A . . 120.4
C25 C26 C27 . . 119.18(16)
H26A C26 C27 . . 120.4
C26 C27 H27A . . 120.6
C26 C27 C28 . . 118.79(17)
H27A C27 C28 . . 120.6
C27 C28 H28A . . 120.7
C27 C28 C29 . . 118.68(16)
H28A C28 C29 . . 120.7
C28 C29 H29A . . 118.4
C28 C29 N7 . . 123.18(17)
H29A C29 N7 . . 118.4
C25 N7 C29 . . 117.72(15)
C3 N8 C30 . . 120.74(12)
C3 N8 C37 . . 117.98(12)
C30 N8 C37 . . 118.94(12)
N8 C30 C31 . . 119.71(16)
N8 C30 C35 . . 119.77(15)
C31 C30 C35 . . 120.50(16)
C30 C31 O3 . . 124.36(17)
C30 C31 C32 . . 117.9(2)
O3 C31 C32 . . 117.69(19)
C31 O3 H3 . . 109.5
C31 C32 H32A . . 119.6
C31 C32 C33 . . 120.8(2)
H32A C32 C33 . . 119.6
C32 C33 H33A . . 119.0
C32 C33 C34 . . 122.10(19)
H33A C33 C34 . . 119.0
C33 C34 C35 . . 116.8(2)
C33 C34 C36 . . 122.5(2)
C35 C34 C36 . . 120.7(2)
C30 C35 C34 . . 121.77(19)
C30 C35 H35A . . 119.1
C34 C35 H35A . . 119.1
C34 C36 H36A . . 109.5
C34 C36 H36B . . 109.5
C34 C36 H36C . . 109.5
H36A C36 H36B . . 109.5
H36A C36 H36C . . 109.5
H36B C36 H36C . . 109.5
N8 C37 H37A . . 109.1
N8 C37 H37B . . 109.1
N8 C37 C38 . . 112.62(12)
H37A C37 H37B . . 107.8
H37A C37 C38 . . 109.1
H37B C37 C38 . . 109.1
C37 C38 C39 . . 122.31(15)
C37 C38 N9 . . 115.30(15)
C39 C38 N9 . . 122.38(16)
C38 C39 H39A . . 120.6
C38 C39 C40 . . 118.83(17)
H39A C39 C40 . . 120.6
C39 C40 H40A . . 120.4
C39 C40 C41 . . 119.16(19)
H40A C40 C41 . . 120.4
C40 C41 H41A . . 120.7
C40 C41 C42 . . 118.56(19)
H41A C41 C42 . . 120.7
C41 C42 H42A . . 118.6
C41 C42 N9 . . 122.84(19)
H42A C42 N9 . . 118.6
C38 N9 C42 . . 118.22(17)
O10 N10 O11 . . 120.00(16)
O10 N10 O12 . . 119.72(15)
O11 N10 O12 . . 120.29(17)
Zn1 O10 N10 . . 109.88(10)
N1S C1S C2S . . 178.7(4)
C1S C2S H2S1 . . 109.5
C1S C2S H2S2 . . 109.5
C1S C2S H2S3 . . 109.5
H2S1 C2S H2S2 . . 109.5
H2S1 C2S H2S3 . . 109.5
H2S2 C2S H2S3 . . 109.5

loop_
_geom_bond_atom_site_label_1
_geom_bond_atom_site_label_2
_geom_bond_site_symmetry_2
_geom_bond_distance
_geom_bond_publ_flag
Zn1 Zn1 5_656 3.0607(4) ?
Zn1 O1 . 1.9752(10) y
Zn1 O1 5_656 2.0386(10) y
Zn1 O10 . 1.9743(12) y
Zn1 N4 . 2.4705(12) y
Zn1 N5 . 2.0066(13) y
C1 N1 . 1.3176(17) ?
C1 N3 . 1.3320(17) ?
C1 N4 . 1.4061(16) ?
N1 C2 . 1.3467(17) ?
C2 N2 . 1.3319(18) ?
C2 N6 . 1.3642(17) ?
N2 C3 . 1.3405(17) ?
C3 N3 . 1.3460(17) ?
C3 N8 . 1.3598(18) ?
N4 C4 . 1.4563(16) ?
N4 C11 . 1.4693(17) ?
C4 C5 . 1.3994(19) ?
C4 C9 . 1.3860(19) ?
C5 O1 . 1.3433(17) ?
C5 C6 . 1.3982(19) ?
O1 Zn1 5_656 2.0386(10) ?
C6 H6A . 0.9500 ?
C6 C7 . 1.386(2) ?
C7 H7A . 0.9500 ?
C7 C8 . 1.390(2) ?
C8 C9 . 1.393(2) ?
C8 C10 . 1.507(2) ?
C9 H9A . 0.9500 ?
C10 H10A . 0.9800 ?
C10 H10B . 0.9800 ?
C10 H10C . 0.9800 ?
C11 H11A . 0.9900 ?
C11 H11B . 0.9900 ?
C11 C12 . 1.502(2) ?
C12 C13 . 1.395(2) ?
C12 N5 . 1.3367(19) ?
C13 H13A . 0.9500 ?
C13 C14 . 1.382(2) ?
C14 H14A . 0.9500 ?
C14 C15 . 1.381(3) ?
C15 H15A . 0.9500 ?
C15 C16 . 1.375(2) ?
C16 H16A . 0.9500 ?
C16 N5 . 1.349(2) ?
N6 C17 . 1.4342(19) ?
N6 C24 . 1.4677(18) ?
O2 H2 . 0.8400 ?
O2 C18 . 1.352(2) ?
C17 C18 . 1.398(2) ?
C17 C22 . 1.397(2) ?
C18 C19 . 1.398(2) ?
C19 H19A . 0.9500 ?
C19 C20 . 1.377(3) ?
C20 H20A . 0.9500 ?
C20 C21 . 1.391(3) ?
C21 C22 . 1.394(2) ?
C21 C23 . 1.513(3) ?
C22 H22A . 0.9500 ?
C23 H23A . 0.9800 ?
C23 H23B . 0.9800 ?
C23 H23C . 0.9800 ?
C24 H24A . 0.9900 ?
C24 H24B . 0.9900 ?
C24 C25 . 1.511(2) ?
C25 C26 . 1.387(2) ?
C25 N7 . 1.338(2) ?
C26 H26A . 0.9500 ?
C26 C27 . 1.384(2) ?
C27 H27A . 0.9500 ?
C27 C28 . 1.380(3) ?
C28 H28A . 0.9500 ?
C28 C29 . 1.379(3) ?
C29 H29A . 0.9500 ?
C29 N7 . 1.347(2) ?
N8 C30 . 1.4363(19) ?
N8 C37 . 1.4704(19) ?
C30 C31 . 1.389(3) ?
C30 C35 . 1.389(3) ?
C31 O3 . 1.351(3) ?
C31 C32 . 1.402(3) ?
O3 H3 . 0.8400 ?
C32 H32A . 0.9500 ?
C32 C33 . 1.370(4) ?
C33 H33A . 0.9500 ?
C33 C34 . 1.391(4) ?
C34 C35 . 1.395(2) ?
C34 C36 . 1.503(4) ?
C35 H35A . 0.9500 ?
C36 H36A . 0.9800 ?
C36 H36B . 0.9800 ?
C36 H36C . 0.9800 ?
C37 H37A . 0.9900 ?
C37 H37B . 0.9900 ?
C37 C38 . 1.512(2) ?
C38 C39 . 1.379(2) ?
C38 N9 . 1.333(2) ?
C39 H39A . 0.9500 ?
C39 C40 . 1.386(3) ?
C40 H40A . 0.9500 ?
C40 C41 . 1.368(3) ?
C41 H41A . 0.9500 ?
C41 C42 . 1.382(3) ?
C42 H42A . 0.9500 ?
C42 N9 . 1.338(3) ?
N10 O10 . 1.240(2) ?
N10 O11 . 1.2425(19) ?
N10 O12 . 1.253(2) ?
N1S C1S . 1.122(4) ?
C1S C2S . 1.414(4) ?
C2S H2S1 . 0.9800 ?
C2S H2S2 . 0.9800 ?
C2S H2S3 . 0.9800 ?

loop_
_geom_hbond_atom_site_label_D
_geom_hbond_atom_site_label_H
_geom_hbond_atom_site_label_A
_geom_hbond_site_symmetry_A
_geom_hbond_distance_DH
_geom_hbond_distance_HA
_geom_hbond_distance_DA
_geom_hbond_angle_DHA
O2 H2 N7 . 0.84 1.93 2.745(2) 164
O3 H3 N9 . 0.84 1.87 2.688(2) 164
O1w . O3 . . . 2.676(3) .
O1w . O3 2_655 . . 2.676(3) .

loop_
_geom_torsion_atom_site_label_1
_geom_torsion_atom_site_label_2
_geom_torsion_atom_site_label_3
_geom_torsion_atom_site_label_4
_geom_torsion_site_symmetry_1
_geom_torsion_site_symmetry_4
_geom_torsion
N3 C1 N1 C2 . . 6.8(2)
N4 C1 N1 C2 . . -167.31(11)
C1 N1 C2 N2 . . -1.0(2)
C1 N1 C2 N6 . . 177.80(12)
N1 C2 N2 C3 . . -2.4(2)
N6 C2 N2 C3 . . 178.78(12)
C2 N2 C3 N3 . . 0.9(2)
C2 N2 C3 N8 . . 179.95(12)
N1 C1 N3 C3 . . -8.0(2)
N4 C1 N3 C3 . . 166.17(11)
N2 C3 N3 C1 . . 3.7(2)
N8 C3 N3 C1 . . -175.39(12)
N1 C1 N4 Zn1 . . 99.82(11)
N1 C1 N4 C4 . . -153.32(12)
N1 C1 N4 C11 . . -10.25(17)
N3 C1 N4 Zn1 . . -75.03(11)
N3 C1 N4 C4 . . 31.83(16)
N3 C1 N4 C11 . . 174.90(11)
Zn1 Zn1 N4 C1 5_656 . 121.41(7)
Zn1 Zn1 N4 C4 5_656 . 1.58(8)
Zn1 Zn1 N4 C11 5_656 . -118.40(7)
O1 Zn1 N4 C1 . . 110.80(8)
O1 Zn1 N4 C1 5_656 . 144.67(9)
O1 Zn1 N4 C4 . . -9.03(7)
O1 Zn1 N4 C4 5_656 . 24.84(13)
O1 Zn1 N4 C11 . . -129.01(8)
O1 Zn1 N4 C11 5_656 . -95.15(11)
N5 Zn1 N4 C1 . . -134.86(8)
N5 Zn1 N4 C4 . . 105.31(8)
N5 Zn1 N4 C11 . . -14.68(8)
O10 Zn1 N4 C1 . . -1.61(8)
O10 Zn1 N4 C4 . . -121.44(8)
O10 Zn1 N4 C11 . . 118.57(8)
Zn1 N4 C4 C5 . . 5.41(13)
Zn1 N4 C4 C9 . . -172.18(11)
C1 N4 C4 C5 . . -99.81(15)
C1 N4 C4 C9 . . 82.59(15)
C11 N4 C4 C5 . . 116.69(14)
C11 N4 C4 C9 . . -60.91(16)
N4 C4 C5 O1 . . 3.88(19)
N4 C4 C5 C6 . . -177.27(12)
C9 C4 C5 O1 . . -178.56(12)
C9 C4 C5 C6 . . 0.3(2)
C4 C5 O1 Zn1 . . -14.20(17)
C4 C5 O1 Zn1 . 5_656 -156.31(10)
C6 C5 O1 Zn1 . . 167.00(10)
C6 C5 O1 Zn1 . 5_656 24.9(2)
Zn1 Zn1 O1 C5 5_656 . -153.10(12)
N4 Zn1 O1 Zn1 . 5_656 165.58(5)
N4 Zn1 O1 C5 . . 12.48(9)
O1 Zn1 O1 Zn1 5_656 5_656 0.0
O1 Zn1 O1 C5 5_656 . -153.10(12)
N5 Zn1 O1 Zn1 . 5_656 95.12(5)
N5 Zn1 O1 C5 . . -57.98(11)
O10 Zn1 O1 Zn1 . 5_656 -100.96(5)
O10 Zn1 O1 C5 . . 105.95(10)
C4 C5 C6 C7 . . 2.0(2)
O1 C5 C6 C7 . . -179.19(14)
C5 C6 C7 C8 . . -2.1(2)
C6 C7 C8 C9 . . 0.0(2)
C6 C7 C8 C10 . . 179.56(15)
N4 C4 C9 C8 . . 175.07(12)
C5 C4 C9 C8 . . -2.5(2)
C7 C8 C9 C4 . . 2.3(2)
C10 C8 C9 C4 . . -177.28(14)
Zn1 N4 C11 C12 . . 20.18(13)
C1 N4 C11 C12 . . 126.93(13)
C4 N4 C11 C12 . . -89.40(14)
N4 C11 C12 C13 . . 165.30(13)
N4 C11 C12 N5 . . -18.10(18)
C11 C12 C13 C14 . . 176.79(15)
N5 C12 C13 C14 . . 0.3(2)
C12 C13 C14 C15 . . -0.3(3)
C13 C14 C15 C16 . . 0.3(3)
C14 C15 C16 N5 . . -0.3(3)
C11 C12 N5 Zn1 . . 2.92(18)
C11 C12 N5 C16 . . -176.76(14)
C13 C12 N5 Zn1 . . 179.46(11)
C13 C12 N5 C16 . . -0.2(2)
C15 C16 N5 Zn1 . . -179.46(17)
C15 C16 N5 C12 . . 0.2(3)
Zn1 Zn1 N5 C12 5_656 . 121.56(11)
Zn1 Zn1 N5 C16 5_656 . -58.76(13)
N4 Zn1 N5 C12 . . 6.92(11)
N4 Zn1 N5 C16 . . -173.40(13)
O1 Zn1 N5 C12 . . 78.01(12)
O1 Zn1 N5 C12 5_656 . 160.88(11)
O1 Zn1 N5 C16 . . -102.31(13)
O1 Zn1 N5 C16 5_656 . -19.44(13)
O10 Zn1 N5 C12 . . -81.38(13)
O10 Zn1 N5 C16 . . 98.30(14)
N1 C2 N6 C17 . . -3.09(19)
N1 C2 N6 C24 . . -165.36(12)
N2 C2 N6 C17 . . 175.86(12)
N2 C2 N6 C24 . . 13.59(18)
C2 N6 C17 C18 . . 121.40(15)
C2 N6 C17 C22 . . -56.99(19)
C24 N6 C17 C18 . . -76.76(18)
C24 N6 C17 C22 . . 104.84(16)
N6 C17 C18 O2 . . -0.3(2)
N6 C17 C18 C19 . . -179.01(13)
C22 C17 C18 O2 . . 178.12(14)
C22 C17 C18 C19 . . -0.6(2)
O2 C18 C19 C20 . . -176.18(14)
C17 C18 C19 C20 . . 2.6(2)
C18 C19 C20 C21 . . -2.1(2)
C19 C20 C21 C22 . . -0.6(2)
C19 C20 C21 C23 . . -179.86(16)
C20 C21 C22 C17 . . 2.6(2)
C23 C21 C22 C17 . . -178.07(15)
N6 C17 C22 C21 . . 176.34(13)
C18 C17 C22 C21 . . -2.1(2)
C2 N6 C24 C25 . . -75.79(16)
C17 N6 C24 C25 . . 121.81(14)
N6 C24 C25 C26 . . 128.15(15)
N6 C24 C25 N7 . . -53.93(17)
C24 C25 C26 C27 . . 176.35(14)
N7 C25 C26 C27 . . -1.4(2)
C25 C26 C27 C28 . . 0.3(2)
C26 C27 C28 C29 . . 1.0(3)
C27 C28 C29 N7 . . -1.2(3)
C24 C25 N7 C29 . . -176.73(14)
C26 C25 N7 C29 . . 1.2(2)
C28 C29 N7 C25 . . 0.2(3)
N2 C3 N8 C30 . . -16.9(2)
N2 C3 N8 C37 . . -179.36(13)
N3 C3 N8 C30 . . 162.23(13)
N3 C3 N8 C37 . . -0.23(19)
C3 N8 C30 C31 . . 129.60(17)
C3 N8 C30 C35 . . -52.2(2)
C37 N8 C30 C31 . . -68.1(2)
C37 N8 C30 C35 . . 110.11(17)
N8 C30 C31 O3 . . -3.0(3)
N8 C30 C31 C32 . . 177.53(17)
C35 C30 C31 O3 . . 178.76(19)
C35 C30 C31 C32 . . -0.7(3)
C30 C31 C32 C33 . . 0.5(3)
O3 C31 C32 C33 . . -178.9(2)
C31 C32 C33 C34 . . 0.1(4)
C32 C33 C34 C35 . . -0.6(3)
C32 C33 C34 C36 . . 179.7(2)
N8 C30 C35 C34 . . -178.04(15)
C31 C30 C35 C34 . . 0.2(3)
C33 C34 C35 C30 . . 0.5(3)
C36 C34 C35 C30 . . -179.80(19)
C3 N8 C37 C38 . . -73.87(17)
C30 N8 C37 C38 . . 123.35(15)
N8 C37 C38 C39 . . 125.93(16)
N8 C37 C38 N9 . . -54.71(17)
C37 C38 C39 C40 . . 178.78(16)
N9 C38 C39 C40 . . -0.5(3)
C38 C39 C40 C41 . . -0.3(3)
C39 C40 C41 C42 . . 0.9(3)
C40 C41 C42 N9 . . -0.7(3)
C37 C38 N9 C42 . . -178.61(16)
C39 C38 N9 C42 . . 0.7(3)
C41 C42 N9 C38 . . -0.1(3)
O11 N10 O10 Zn1 . . -178.20(14)
O12 N10 O10 Zn1 . . 1.63(18)
Zn1 Zn1 O10 N10 5_656 . 138.72(9)
N4 Zn1 O10 N10 . . -96.31(10)
O1 Zn1 O10 N10 . . -176.11(10)
O1 Zn1 O10 N10 5_656 . 98.28(10)
N5 Zn1 O10 N10 . . -17.26(14)
